data_1569550
loop_
_publ_author_name
'Bertrams, Maria-Sophie'
'Hermainski, Katharina'
'M&#xf6;rsdorf, Jean-Marc'
'Ballmann, Joachim'
'Kerzig, Christoph'

_publ_section_title
;
 Triplet quenching pathway control with molecular dyads enables the
 identification of a highly oxidizing annihilator class.
;
_journal_issue 32
_journal_name_full 'Chemical science'
_journal_page_first 8583
_journal_page_last 8591
_journal_paper_doi 10.1039/d3sc01725g
_journal_volume 14
_journal_year 2023
_chemical_formula_moiety '2(C26 H34 Cl2 P2), 4(Cl), 3(H2 O)'
_chemical_formula_sum 'C52 H74 Cl8 O3 P4'
_chemical_formula_weight 1154.59
_space_group_crystal_system triclinic
_space_group_IT_number 2
_space_group_name_Hall '-P 1'
_space_group_name_H-M_alt 'P -1'
_atom_sites_solution_hydrogens mixed
_atom_sites_solution_primary dual
_audit_creation_date 2022-11-23
_audit_creation_method
;
Olex2 1.5
(compiled 2022.04.07 svn.rca3783a0 for OlexSys, GUI svn.r6498)
;
_audit_update_record
;
2022-12-06 deposited with the CCDC.	2023-07-17 downloaded from the CCDC.
;
_cell_angle_alpha 78.259(4)
_cell_angle_beta 76.680(4)
_cell_angle_gamma 69.650(5)
_cell_formula_units_Z 2
_cell_length_a 11.9371(8)
_cell_length_b 15.3069(7)
_cell_length_c 17.4558(6)
_cell_measurement_reflns_used 13246
_cell_measurement_temperature 120(1)
_cell_measurement_theta_max 32.2030
_cell_measurement_theta_min 2.6220
_cell_volume 2883.3(3)
_computing_cell_refinement 'CrysAlisPro 1.171.42.51a (Rigaku OD, 2022)'
_computing_data_collection 'CrysAlisPro 1.171.42.51a (Rigaku OD, 2022)'
_computing_data_reduction 'CrysAlisPro 1.171.42.51a (Rigaku OD, 2022)'
_computing_molecular_graphics 'Olex2 1.5 (Dolomanov et al., 2009)'
_computing_publication_material 'Olex2 1.5 (Dolomanov et al., 2009)'
_computing_structure_refinement 'SHELXL 2018/3 (Sheldrick, 2015)'
_computing_structure_solution 'SHELXT 2018/2 (Sheldrick, 2018)'
_diffrn_ambient_environment N~2~
_diffrn_ambient_temperature 120(1)
_diffrn_detector 'CCD plate'
_diffrn_detector_area_resol_mean 7.9621
_diffrn_detector_type Eos
_diffrn_measured_fraction_theta_full 0.999
_diffrn_measured_fraction_theta_max 0.948
_diffrn_measurement_details
;
List of Runs (angles in degrees, time in seconds):

  # Type    Start    End  Width  t~exp~   \w     \q     \k     \f   Frames
#--------------------------------------------------------------------------
  1  \w    -55.00  45.00   0.50   30.00    --  -25.00  77.00 -90.00  200
  2  \w    -41.00  57.00   0.50   30.00    --   31.15 -38.00   0.00  196
  3  \w    -20.00  73.00   0.50   30.00    --   31.15 -99.00 150.00  186
  4  \w    -41.00  57.00   0.50   30.00    --   31.15 -38.00 150.00  196
  5  \w      1.00 101.00   0.50   30.00    --   31.15  77.00-120.00  200
  6  \w    -20.00  73.00   0.50   30.00    --   31.15 -99.00  60.00  186
  7  \w    -20.00  73.00   0.50   30.00    --   31.15 -99.00-180.00  186
  8  \w    -20.00  73.00   0.50   30.00    --   31.15 -99.00 -60.00  186
  9  \w     11.00 100.00   0.50   30.00    --   31.15  57.00   0.00  178
 10  \w      6.00 104.00   0.50   30.00    --   31.15  38.00 150.00  196
 11  \w    -20.00  73.00   0.50   30.00    --   31.15 -99.00   0.00  186
 12  \w      6.00 104.00   0.50   30.00    --   31.15  38.00 -60.00  196
;
_diffrn_measurement_device 'four-circle diffractometer'
_diffrn_measurement_device_type 'SuperNova, Dual, Cu at home/near, Eos'
_diffrn_measurement_method '\w scans'
_diffrn_orient_matrix_type 'CrysAlisPro convention (1999,Acta A55,543-557)'
_diffrn_orient_matrix_UB_11 -0.0592212000
_diffrn_orient_matrix_UB_12 0.0021915000
_diffrn_orient_matrix_UB_13 -0.0029506000
_diffrn_orient_matrix_UB_21 0.0239547000
_diffrn_orient_matrix_UB_22 -0.0224278000
_diffrn_orient_matrix_UB_23 -0.0347024000
_diffrn_orient_matrix_UB_31 0.0077914000
_diffrn_orient_matrix_UB_32 -0.0445011000
_diffrn_orient_matrix_UB_33 0.0237319000
_diffrn_radiation_monochromator mirror
_diffrn_radiation_probe x-ray
_diffrn_radiation_type 'Mo K\a'
_diffrn_radiation_wavelength 0.71073
_diffrn_reflns_av_R_equivalents 0.0886
_diffrn_reflns_av_unetI/netI 0.0954
_diffrn_reflns_Laue_measured_fraction_full 0.999
_diffrn_reflns_Laue_measured_fraction_max 0.948
_diffrn_reflns_limit_h_max 18
_diffrn_reflns_limit_h_min -18
_diffrn_reflns_limit_k_max 24
_diffrn_reflns_limit_k_min -24
_diffrn_reflns_limit_l_max 27
_diffrn_reflns_limit_l_min -26
_diffrn_reflns_number 92290
_diffrn_reflns_point_group_measured_fraction_full 0.999
_diffrn_reflns_point_group_measured_fraction_max 0.948
_diffrn_reflns_theta_full 25.242
_diffrn_reflns_theta_max 34.155
_diffrn_reflns_theta_min 2.378
_diffrn_source 'micro-focus sealed X-ray tube'
_diffrn_source_type 'SuperNova (Mo) X-ray Source'
_exptl_absorpt_coefficient_mu 0.541
_exptl_absorpt_correction_T_max 1.000
_exptl_absorpt_correction_T_min 0.745
_exptl_absorpt_correction_type gaussian
_exptl_absorpt_process_details
;
CrysAlisPro 1.171.42.51a (Rigaku Oxford Diffraction, 2022)
Numerical absorption correction based on gaussian integration over
a multifaceted crystal model
Empirical absorption correction using spherical harmonics,
implemented in SCALE3 ABSPACK scaling algorithm.
;
_exptl_crystal_colour yellow
_exptl_crystal_colour_primary yellow
_exptl_crystal_density_diffrn 1.330
_exptl_crystal_description irregular
_exptl_crystal_F_000 1212
_exptl_crystal_size_max 0.24
_exptl_crystal_size_mid 0.09
_exptl_crystal_size_min 0.03
_refine_diff_density_max 0.692
_refine_diff_density_min -0.482
_refine_diff_density_rms 0.098
_refine_ls_extinction_method none
_refine_ls_goodness_of_fit_ref 1.041
_refine_ls_hydrogen_treatment mixed
_refine_ls_matrix_type full
_refine_ls_number_parameters 644
_refine_ls_number_reflns 22576
_refine_ls_number_restraints 1
_refine_ls_restrained_S_all 1.041
_refine_ls_R_factor_all 0.1079
_refine_ls_R_factor_gt 0.0571
_refine_ls_shift/su_max 0.001
_refine_ls_shift/su_mean 0.000
_refine_ls_structure_factor_coef Fsqd
_refine_ls_weighting_details 'w=1/[\s^2^(Fo^2^)+(0.0387P)^2^+0.1284P] where P=(Fo^2^+2Fc^2^)/3'
_refine_ls_weighting_scheme calc
_refine_ls_wR_factor_gt 0.1081
_refine_ls_wR_factor_ref 0.1304
_reflns_Friedel_coverage 0.000
_reflns_number_gt 14083
_reflns_number_total 22576
_reflns_threshold_expression 'I > 2\s(I)'
_cod_data_source_file d3sc01725g2.cif
_cod_data_source_block ba_para_chloro
_cod_depositor_comments 'Adding full bibliography for 1569549--1569550.cif.'
_cod_database_code 1569550
_shelx_shelxl_version_number 2018/3
_shelx_space_group_comment
;
The symmetry employed for this shelxl refinement is uniquely defined
by the following loop, which should always be used as a source of
symmetry information in preference to the above space-group names.
They are only intended as comments.
;
_shelx_estimated_absorpt_t_max 0.984
_shelx_estimated_absorpt_t_min 0.881
_olex2_refinement_description
;
1. Fixed Uiso
 At 1.2 times of:
  All C(H) groups
 At 1.5 times of:
  All C(H,H,H) groups
2. Restrained distances
 H63E-O63 \\sim O63-H63D
 with sigma of 0.01
3.a Ternary CH refined with riding coordinates:
 C15(H15), C18(H18), C21(H21), C24(H24), C38(H38), C41(H41), C58(H58), C61(H61)
3.b Aromatic/amide H refined with riding coordinates:
 C4(H4), C5(H5), C7(H7), C11(H11), C13(H13), C14(H14), C34(H34), C36(H36),
 C37(H37), C54(H54), C56(H56), C57(H57)
3.c Idealised Me refined as rotating group:
 C16(H16A,H16B,H16C), C17(H17A,H17B,H17C), C19(H19A,H19B,H19C), C20(H20A,H20B,
 H20C), C22(H22A,H22B,H22C), C23(H23A,H23B,H23C), C25(H25A,H25B,H25C), C26(H26A,
 H26B,H26C), C39(H39A,H39B,H39C), C40(H40A,H40B,H40C), C42(H42A,H42B,H42C),
 C43(H43A,H43B,H43C), C59(H59A,H59B,H59C), C60(H60A,H60B,H60C), C62(H62A,H62B,
 H62C), C63(H63A,H63B,H63C)
;
_olex2_submission_special_instructions 'No special instructions were received'
_oxdiff_exptl_absorpt_empirical_details
;
Empirical correction (ABSPACK) includes:
- Absorption correction using spherical harmonics
- Frame scaling
;
_oxdiff_exptl_absorpt_empirical_full_max 1.366
_oxdiff_exptl_absorpt_empirical_full_min 0.736

loop_
_space_group_symop_operation_xyz
'x, y, z'
'-x, -y, -z'

loop_
_atom_site_label
_atom_site_type_symbol
_atom_site_fract_x
_atom_site_fract_y
_atom_site_fract_z
_atom_site_U_iso_or_equiv
_atom_site_adp_type
_atom_site_occupancy
_atom_site_site_symmetry_order
_atom_site_calc_flag
_atom_site_refinement_flags_posn
_atom_site_refinement_flags_adp
_atom_site_refinement_flags_occupancy
_atom_site_disorder_assembly
_atom_site_disorder_group
Cl1 Cl 0.89788(5) 0.93452(4) -0.20045(3) 0.02588(12) Uani 1 1 d . . . . .
Cl2 Cl 0.13430(5) 0.56453(4) 0.19815(3) 0.02712(12) Uani 1 1 d . . . . .
P1 P 0.67379(5) 0.72631(4) 0.04676(3) 0.01415(10) Uani 1 1 d . . . . .
P2 P 0.35730(5) 0.77572(4) -0.04929(3) 0.01417(10) Uani 1 1 d . . . . .
C1 C 0.52611(18) 0.72835(13) 0.03636(11) 0.0149(4) Uani 1 1 d . . . . .
C2 C 0.49883(18) 0.78051(14) -0.03425(11) 0.0159(4) Uani 1 1 d . . . . .
C3 C 0.58798(18) 0.82467(14) -0.08219(11) 0.0160(4) Uani 1 1 d . . . . .
C4 C 0.5819(2) 0.88139(14) -0.15512(11) 0.0187(4) Uani 1 1 d . . . . .
H4 H 0.513340 0.896393 -0.179985 0.022 Uiso 1 1 calc R U . . .
C5 C 0.6782(2) 0.91609(14) -0.19142(12) 0.0199(4) Uani 1 1 d . . . . .
H5 H 0.675407 0.955282 -0.241165 0.024 Uiso 1 1 calc R U . . .
C6 C 0.77716(19) 0.89305(14) -0.15455(12) 0.0178(4) Uani 1 1 d . . . . .
C7 C 0.78628(19) 0.83581(13) -0.08139(11) 0.0167(4) Uani 1 1 d . . . . .
H7 H 0.855625 0.820358 -0.057257 0.020 Uiso 1 1 calc R U . . .
C8 C 0.69019(18) 0.80264(13) -0.04564(11) 0.0150(4) Uani 1 1 d . . . . .
C9 C 0.43599(18) 0.68562(13) 0.08367(11) 0.0143(4) Uani 1 1 d . . . . .
C10 C 0.33645(19) 0.70332(13) 0.04510(11) 0.0149(4) Uani 1 1 d . . . . .
C11 C 0.24320(19) 0.66636(14) 0.07934(11) 0.0173(4) Uani 1 1 d . . . . .
H11 H 0.176998 0.677535 0.053194 0.021 Uiso 1 1 calc R U . . .
C12 C 0.24994(19) 0.61190(14) 0.15388(11) 0.0177(4) Uani 1 1 d . . . . .
C13 C 0.3452(2) 0.59490(14) 0.19329(12) 0.0191(4) Uani 1 1 d . . . . .
H13 H 0.346394 0.558105 0.244153 0.023 Uiso 1 1 calc R U . . .
C14 C 0.43932(19) 0.63178(14) 0.15828(11) 0.0179(4) Uani 1 1 d . . . . .
H14 H 0.505028 0.620366 0.184951 0.021 Uiso 1 1 calc R U . . .
C15 C 0.3902(2) 0.71720(15) -0.13687(11) 0.0196(4) Uani 1 1 d . . . . .
H15 H 0.447770 0.743981 -0.177724 0.024 Uiso 1 1 calc R U . . .
C16 C 0.2806(2) 0.7322(2) -0.17466(15) 0.0415(7) Uani 1 1 d . . . . .
H16A H 0.306836 0.699668 -0.221710 0.062 Uiso 1 1 calc R U . . .
H16B H 0.243013 0.799631 -0.190275 0.062 Uiso 1 1 calc R U . . .
H16C H 0.221624 0.707000 -0.136275 0.062 Uiso 1 1 calc R U . . .
C17 C 0.4568(3) 0.61342(19) -0.11611(17) 0.0574(10) Uani 1 1 d . . . . .
H17A H 0.403035 0.584328 -0.076320 0.086 Uiso 1 1 calc R U . . .
H17B H 0.528852 0.606447 -0.094586 0.086 Uiso 1 1 calc R U . . .
H17C H 0.481581 0.582512 -0.164015 0.086 Uiso 1 1 calc R U . . .
C18 C 0.24745(19) 0.89300(14) -0.05406(12) 0.0177(4) Uani 1 1 d . . . . .
H18 H 0.268422 0.928399 -0.107216 0.021 Uiso 1 1 calc R U . . .
C19 C 0.2559(2) 0.94502(16) 0.00955(14) 0.0292(5) Uani 1 1 d . . . . .
H19A H 0.239895 0.909846 0.062202 0.044 Uiso 1 1 calc R U . . .
H19B H 0.195842 1.007919 0.006754 0.044 Uiso 1 1 calc R U . . .
H19C H 0.337443 0.950594 0.000408 0.044 Uiso 1 1 calc R U . . .
C20 C 0.1168(2) 0.89179(17) -0.04549(15) 0.0317(5) Uani 1 1 d . . . . .
H20A H 0.114605 0.851343 -0.081666 0.048 Uiso 1 1 calc R U . . .
H20B H 0.063523 0.955844 -0.058706 0.048 Uiso 1 1 calc R U . . .
H20C H 0.088905 0.867428 0.009351 0.048 Uiso 1 1 calc R U . . .
C21 C 0.78546(19) 0.61104(14) 0.04170(12) 0.0193(4) Uani 1 1 d . . . . .
H21 H 0.867006 0.620225 0.029337 0.023 Uiso 1 1 calc R U . . .
C22 C 0.7803(2) 0.54557(16) 0.12055(14) 0.0337(6) Uani 1 1 d . . . . .
H22A H 0.787106 0.575997 0.162784 0.050 Uiso 1 1 calc R U . . .
H22B H 0.847519 0.486646 0.115806 0.050 Uiso 1 1 calc R U . . .
H22C H 0.703061 0.532172 0.133523 0.050 Uiso 1 1 calc R U . . .
C23 C 0.7758(2) 0.56802(16) -0.02713(13) 0.0288(5) Uani 1 1 d . . . . .
H23A H 0.698216 0.555329 -0.016194 0.043 Uiso 1 1 calc R U . . .
H23B H 0.842606 0.509092 -0.033149 0.043 Uiso 1 1 calc R U . . .
H23C H 0.780358 0.612022 -0.076233 0.043 Uiso 1 1 calc R U . . .
C24 C 0.66294(19) 0.78073(15) 0.13262(11) 0.0188(4) Uani 1 1 d . . . . .
H24 H 0.640859 0.738699 0.181395 0.023 Uiso 1 1 calc R U . . .
C25 C 0.7853(2) 0.79059(18) 0.13593(13) 0.0294(5) Uani 1 1 d . . . . .
H25A H 0.810539 0.829579 0.087647 0.044 Uiso 1 1 calc R U . . .
H25B H 0.846433 0.728206 0.139738 0.044 Uiso 1 1 calc R U . . .
H25C H 0.777148 0.820280 0.182519 0.044 Uiso 1 1 calc R U . . .
C26 C 0.5612(2) 0.87545(16) 0.13172(13) 0.0280(5) Uani 1 1 d . . . . .
H26A H 0.560522 0.907023 0.175440 0.042 Uiso 1 1 calc R U . . .
H26B H 0.483000 0.864906 0.138089 0.042 Uiso 1 1 calc R U . . .
H26C H 0.575208 0.914956 0.081041 0.042 Uiso 1 1 calc R U . . .
Cl31 Cl -0.04086(5) 1.17676(4) 0.80013(3) 0.02758(12) Uani 1 1 d . . . . .
P31 P 0.16333(5) 0.98207(3) 0.53930(3) 0.01224(10) Uani 1 1 d . . . . .
C31 C -0.05689(17) 1.02533(13) 0.51599(11) 0.0134(4) Uani 1 1 d . . . . .
C32 C -0.06868(17) 1.06937(13) 0.58569(11) 0.0124(3) Uani 1 1 d . . . . .
C33 C 0.04511(18) 1.05208(13) 0.60682(11) 0.0142(4) Uani 1 1 d . . . . .
C34 C 0.05548(18) 1.08492(13) 0.67267(11) 0.0157(4) Uani 1 1 d . . . . .
H34 H 0.132173 1.072527 0.687024 0.019 Uiso 1 1 calc R U . . .
C35 C -0.05108(19) 1.13663(14) 0.71656(11) 0.0161(4) Uani 1 1 d . . . . .
C36 C -0.16414(18) 1.15538(13) 0.69699(11) 0.0161(4) Uani 1 1 d . . . . .
H36 H -0.235014 1.191659 0.728046 0.019 Uiso 1 1 calc R U . . .
C37 C -0.17334(18) 1.12063(13) 0.63134(11) 0.0153(4) Uani 1 1 d . . . . .
H37 H -0.250515 1.132014 0.618108 0.018 Uiso 1 1 calc R U . . .
C38 C 0.26088(18) 1.04505(14) 0.47595(11) 0.0158(4) Uani 1 1 d . . . . .
H38 H 0.318909 1.002700 0.437549 0.019 Uiso 1 1 calc R U . . .
C39 C 0.3353(2) 1.06797(16) 0.52540(13) 0.0243(5) Uani 1 1 d . . . . .
H39A H 0.280684 1.110901 0.562655 0.036 Uiso 1 1 calc R U . . .
H39B H 0.392271 1.097857 0.490034 0.036 Uiso 1 1 calc R U . . .
H39C H 0.380601 1.009813 0.555125 0.036 Uiso 1 1 calc R U . . .
C40 C 0.1875(2) 1.13318(16) 0.42781(14) 0.0273(5) Uani 1 1 d . . . . .
H40A H 0.145619 1.114922 0.394633 0.041 Uiso 1 1 calc R U . . .
H40B H 0.242363 1.165982 0.393863 0.041 Uiso 1 1 calc R U . . .
H40C H 0.127712 1.174988 0.464143 0.041 Uiso 1 1 calc R U . . .
C41 C 0.24372(18) 0.87048(13) 0.59121(11) 0.0152(4) Uani 1 1 d . . . . .
H41 H 0.274685 0.884540 0.634359 0.018 Uiso 1 1 calc R U . . .
C42 C 0.35332(19) 0.81447(15) 0.53667(12) 0.0217(4) Uani 1 1 d . . . . .
H42A H 0.325745 0.797540 0.494683 0.033 Uiso 1 1 calc R U . . .
H42B H 0.397967 0.757143 0.567618 0.033 Uiso 1 1 calc R U . . .
H42C H 0.406604 0.852779 0.512693 0.033 Uiso 1 1 calc R U . . .
C43 C 0.1562(2) 0.81440(15) 0.63097(13) 0.0240(5) Uani 1 1 d . . . . .
H43A H 0.089795 0.851555 0.667541 0.036 Uiso 1 1 calc R U . . .
H43B H 0.199923 0.755453 0.660573 0.036 Uiso 1 1 calc R U . . .
H43C H 0.123051 0.800390 0.590192 0.036 Uiso 1 1 calc R U . . .
Cl51 Cl 1.01206(5) 0.32545(4) 0.20491(3) 0.02170(11) Uani 1 1 d . . . . .
P51 P 0.83158(5) 0.51674(4) 0.46822(3) 0.01301(10) Uani 1 1 d . . . . .
C51 C 1.05572(17) 0.47410(13) 0.48295(11) 0.0136(4) Uani 1 1 d . . . . .
C52 C 1.06106(18) 0.42855(13) 0.41516(11) 0.0138(4) Uani 1 1 d . . . . .
C53 C 0.94378(18) 0.44470(13) 0.39984(11) 0.0139(4) Uani 1 1 d . . . . .
C54 C 0.92663(18) 0.41296(13) 0.33549(11) 0.0158(4) Uani 1 1 d . . . . .
H54 H 0.847794 0.425050 0.324628 0.019 Uiso 1 1 calc R U . . .
C55 C 1.03087(19) 0.36234(13) 0.28739(11) 0.0156(4) Uani 1 1 d . . . . .
C56 C 1.14620(19) 0.34492(14) 0.30220(11) 0.0165(4) Uani 1 1 d . . . . .
H56 H 1.214822 0.309564 0.268876 0.020 Uiso 1 1 calc R U . . .
C57 C 1.16221(18) 0.37906(13) 0.36592(11) 0.0154(4) Uani 1 1 d . . . . .
H57 H 1.241428 0.368499 0.375385 0.019 Uiso 1 1 calc R U . . .
C58 C 0.73453(19) 0.45646(14) 0.53779(11) 0.0180(4) Uani 1 1 d . . . . .
H58 H 0.675498 0.502288 0.573075 0.022 Uiso 1 1 calc R U . . .
C59 C 0.8093(2) 0.37447(16) 0.59027(14) 0.0305(5) Uani 1 1 d . . . . .
H59A H 0.872972 0.331341 0.556686 0.046 Uiso 1 1 calc R U . . .
H59B H 0.756296 0.340868 0.625435 0.046 Uiso 1 1 calc R U . . .
H59C H 0.846505 0.398666 0.622306 0.046 Uiso 1 1 calc R U . . .
C60 C 0.6622(2) 0.42437(19) 0.49395(14) 0.0339(6) Uani 1 1 d . . . . .
H60A H 0.615910 0.478554 0.460864 0.051 Uiso 1 1 calc R U . . .
H60B H 0.606289 0.396239 0.532600 0.051 Uiso 1 1 calc R U . . .
H60C H 0.717972 0.377678 0.460215 0.051 Uiso 1 1 calc R U . . .
C61 C 0.75027(18) 0.62698(14) 0.41507(11) 0.0162(4) Uani 1 1 d . . . . .
H61 H 0.702757 0.612101 0.382035 0.019 Uiso 1 1 calc R U . . .
C62 C 0.6603(2) 0.69336(15) 0.47116(12) 0.0252(5) Uani 1 1 d . . . . .
H62A H 0.607530 0.660819 0.508008 0.038 Uiso 1 1 calc R U . . .
H62B H 0.610980 0.748331 0.440411 0.038 Uiso 1 1 calc R U . . .
H62C H 0.704470 0.713780 0.501275 0.038 Uiso 1 1 calc R U . . .
C63 C 0.8387(2) 0.67316(17) 0.35812(15) 0.0379(7) Uani 1 1 d . . . . .
H63A H 0.886040 0.689615 0.388726 0.057 Uiso 1 1 calc R U . . .
H63B H 0.793025 0.730211 0.327423 0.057 Uiso 1 1 calc R U . . .
H63C H 0.893690 0.629151 0.321817 0.057 Uiso 1 1 calc R U . . .
Cl61 Cl 1.03558(5) 0.68095(4) -0.02559(3) 0.02478(12) Uani 1 1 d . . . . .
Cl62 Cl 0.47475(5) 0.39011(4) 0.33091(3) 0.02411(11) Uani 1 1 d . . . . .
Cl63 Cl 0.47822(5) 0.72600(4) 0.31848(3) 0.02536(12) Uani 1 1 d . . . . .
Cl64 Cl 0.66512(5) 1.02676(4) 0.26260(3) 0.02447(12) Uani 1 1 d . . . . .
O61 O 0.4329(2) 0.19505(18) 0.33163(15) 0.0524(6) Uani 1 1 d . . . . .
H61A H 0.457(3) 0.238(2) 0.3270(18) 0.050(10) Uiso 1 1 d . . . . .
H61B H 0.496(3) 0.149(2) 0.316(2) 0.065(11) Uiso 1 1 d . . . . .
O62 O 0.64442(17) 0.51706(15) 0.30525(11) 0.0321(4) Uani 1 1 d . . . . .
H62D H 0.603(3) 0.4828(19) 0.3089(15) 0.036(8) Uiso 1 1 d . . . . .
H62E H 0.588(3) 0.572(2) 0.309(2) 0.069(12) Uiso 1 1 d . . . . .
O63 O 0.45636(18) 0.93055(14) 0.34478(11) 0.0335(4) Uani 1 1 d D . . . .
H63D H 0.470(3) 0.8814(14) 0.3348(17) 0.043(9) Uiso 1 1 d D . . . .
H63E H 0.511(2) 0.947(2) 0.3260(16) 0.041(9) Uiso 1 1 d D . . . .

loop_
_atom_site_aniso_label
_atom_site_aniso_U_11
_atom_site_aniso_U_22
_atom_site_aniso_U_33
_atom_site_aniso_U_23
_atom_site_aniso_U_13
_atom_site_aniso_U_12
Cl1 0.0259(3) 0.0255(3) 0.0243(3) 0.0047(2) -0.0001(2) -0.0130(2)
Cl2 0.0292(3) 0.0303(3) 0.0251(3) 0.0035(2) -0.0025(2) -0.0189(3)
P1 0.0141(2) 0.0155(2) 0.0118(2) 0.00053(18) -0.00316(18) -0.0042(2)
P2 0.0155(2) 0.0150(2) 0.0116(2) -0.00152(18) -0.00411(18) -0.0034(2)
C1 0.0138(9) 0.0156(9) 0.0136(8) -0.0005(7) -0.0040(7) -0.0023(8)
C2 0.0142(9) 0.0180(10) 0.0143(9) -0.0012(7) -0.0025(7) -0.0041(8)
C3 0.0168(10) 0.0172(10) 0.0119(8) -0.0021(7) -0.0015(7) -0.0034(8)
C4 0.0203(10) 0.0193(10) 0.0143(9) 0.0015(7) -0.0052(7) -0.0043(8)
C5 0.0250(11) 0.0161(10) 0.0133(9) 0.0029(7) -0.0010(8) -0.0045(9)
C6 0.0207(10) 0.0122(9) 0.0176(9) -0.0006(7) 0.0006(8) -0.0049(8)
C7 0.0176(10) 0.0145(9) 0.0150(9) -0.0023(7) -0.0012(7) -0.0024(8)
C8 0.0178(10) 0.0144(9) 0.0116(8) 0.0001(7) -0.0030(7) -0.0046(8)
C9 0.0160(9) 0.0139(9) 0.0130(8) -0.0014(7) -0.0041(7) -0.0037(8)
C10 0.0191(10) 0.0132(9) 0.0128(8) -0.0005(7) -0.0054(7) -0.0047(8)
C11 0.0208(10) 0.0162(10) 0.0166(9) -0.0021(7) -0.0053(8) -0.0067(8)
C12 0.0210(11) 0.0168(10) 0.0160(9) -0.0018(7) 0.0003(7) -0.0092(8)
C13 0.0236(11) 0.0174(10) 0.0140(9) 0.0015(7) -0.0025(8) -0.0062(9)
C14 0.0183(10) 0.0203(10) 0.0145(9) -0.0012(7) -0.0052(7) -0.0044(8)
C15 0.0216(11) 0.0216(11) 0.0136(9) -0.0026(8) -0.0039(8) -0.0038(9)
C16 0.0257(14) 0.069(2) 0.0359(14) -0.0322(14) -0.0024(11) -0.0110(14)
C17 0.090(3) 0.0314(15) 0.0367(15) -0.0191(12) -0.0294(17) 0.0182(16)
C18 0.0191(10) 0.0142(9) 0.0180(9) 0.0005(7) -0.0051(8) -0.0033(8)
C19 0.0296(13) 0.0242(12) 0.0343(13) -0.0132(10) -0.0064(10) -0.0034(10)
C20 0.0189(12) 0.0297(13) 0.0455(15) -0.0127(11) -0.0091(10) 0.0000(10)
C21 0.0149(10) 0.0183(10) 0.0211(10) 0.0010(8) -0.0033(8) -0.0028(8)
C22 0.0415(16) 0.0231(12) 0.0249(12) 0.0073(9) -0.0071(11) -0.0011(11)
C23 0.0354(14) 0.0202(11) 0.0251(11) -0.0062(9) -0.0064(10) 0.0005(10)
C24 0.0220(11) 0.0215(10) 0.0134(9) -0.0024(7) -0.0040(8) -0.0069(9)
C25 0.0295(13) 0.0429(15) 0.0237(11) -0.0087(10) -0.0076(9) -0.0166(12)
C26 0.0327(14) 0.0259(12) 0.0242(11) -0.0091(9) -0.0050(10) -0.0043(10)
Cl31 0.0263(3) 0.0360(3) 0.0233(3) -0.0176(2) -0.0033(2) -0.0065(2)
P31 0.0103(2) 0.0128(2) 0.0128(2) -0.00217(17) -0.00195(17) -0.00245(19)
C31 0.0129(9) 0.0142(9) 0.0131(8) -0.0003(7) -0.0039(7) -0.0039(7)
C32 0.0125(9) 0.0104(8) 0.0130(8) -0.0008(7) -0.0020(7) -0.0025(7)
C33 0.0133(9) 0.0138(9) 0.0145(8) -0.0018(7) -0.0019(7) -0.0036(7)
C34 0.0146(9) 0.0164(10) 0.0165(9) -0.0036(7) -0.0035(7) -0.0041(8)
C35 0.0189(10) 0.0179(10) 0.0119(8) -0.0042(7) -0.0016(7) -0.0057(8)
C36 0.0160(10) 0.0144(9) 0.0144(9) -0.0021(7) -0.0002(7) -0.0021(8)
C37 0.0134(9) 0.0157(9) 0.0147(9) -0.0004(7) -0.0015(7) -0.0033(8)
C38 0.0121(9) 0.0159(9) 0.0183(9) -0.0006(7) -0.0019(7) -0.0043(8)
C39 0.0232(12) 0.0297(12) 0.0251(11) -0.0029(9) -0.0033(9) -0.0155(10)
C40 0.0223(12) 0.0237(12) 0.0321(12) 0.0101(9) -0.0062(9) -0.0093(10)
C41 0.0159(9) 0.0149(9) 0.0141(9) -0.0002(7) -0.0047(7) -0.0034(8)
C42 0.0179(10) 0.0176(10) 0.0232(10) -0.0006(8) -0.0030(8) 0.0009(8)
C43 0.0258(12) 0.0184(11) 0.0240(11) 0.0011(8) -0.0009(9) -0.0067(9)
Cl51 0.0227(3) 0.0252(3) 0.0182(2) -0.01057(19) -0.00405(19) -0.0041(2)
P51 0.0116(2) 0.0138(2) 0.0125(2) -0.00339(18) -0.00088(17) -0.00248(19)
C51 0.0151(9) 0.0120(9) 0.0120(8) -0.0011(7) -0.0011(7) -0.0032(7)
C52 0.0151(9) 0.0117(9) 0.0127(8) -0.0004(7) -0.0020(7) -0.0028(7)
C53 0.0147(9) 0.0129(9) 0.0121(8) -0.0026(7) 0.0002(7) -0.0030(7)
C54 0.0155(9) 0.0147(9) 0.0166(9) -0.0022(7) -0.0017(7) -0.0046(8)
C55 0.0192(10) 0.0137(9) 0.0131(8) -0.0023(7) -0.0043(7) -0.0030(8)
C56 0.0193(10) 0.0145(9) 0.0134(9) -0.0030(7) -0.0003(7) -0.0034(8)
C57 0.0156(9) 0.0140(9) 0.0140(9) -0.0018(7) -0.0017(7) -0.0019(8)
C58 0.0185(10) 0.0183(10) 0.0156(9) -0.0036(7) 0.0022(7) -0.0064(8)
C59 0.0293(13) 0.0215(12) 0.0318(13) 0.0093(9) -0.0026(10) -0.0059(10)
C60 0.0388(15) 0.0458(16) 0.0271(12) -0.0040(11) 0.0005(10) -0.0303(13)
C61 0.0146(9) 0.0177(10) 0.0144(9) -0.0019(7) -0.0039(7) -0.0019(8)
C62 0.0268(12) 0.0185(11) 0.0203(10) -0.0012(8) -0.0005(9) 0.0021(9)
C63 0.0282(14) 0.0267(13) 0.0371(14) 0.0126(11) 0.0094(11) -0.0010(11)
Cl61 0.0202(3) 0.0270(3) 0.0290(3) 0.0012(2) -0.0108(2) -0.0085(2)
Cl62 0.0243(3) 0.0214(3) 0.0200(2) -0.00182(19) 0.0025(2) -0.0036(2)
Cl63 0.0254(3) 0.0276(3) 0.0242(3) -0.0057(2) -0.0021(2) -0.0099(2)
Cl64 0.0199(3) 0.0332(3) 0.0200(2) -0.0001(2) -0.00674(19) -0.0079(2)
O61 0.0319(12) 0.0479(14) 0.0826(17) -0.0315(13) 0.0148(11) -0.0219(11)
O62 0.0226(9) 0.0369(11) 0.0369(10) -0.0046(8) -0.0053(8) -0.0095(9)
O63 0.0326(11) 0.0307(11) 0.0353(10) -0.0128(8) 0.0102(8) -0.0133(9)

loop_
_atom_type_symbol
_atom_type_description
_atom_type_scat_dispersion_real
_atom_type_scat_dispersion_imag
_atom_type_scat_source
C C 0.0033 0.0016 'International Tables Vol C Tables 4.2.6.8 and 6.1.1.4'
H H 0.0000 0.0000 'International Tables Vol C Tables 4.2.6.8 and 6.1.1.4'
Cl Cl 0.1484 0.1585 'International Tables Vol C Tables 4.2.6.8 and 6.1.1.4'
O O 0.0106 0.0060 'International Tables Vol C Tables 4.2.6.8 and 6.1.1.4'
P P 0.1023 0.0942 'International Tables Vol C Tables 4.2.6.8 and 6.1.1.4'

loop_
_exptl_crystal_face_index_h
_exptl_crystal_face_index_k
_exptl_crystal_face_index_l
_exptl_crystal_face_perp_dist
1 -3 -23 0.0318
-17 -8 -2 0.0442
-15 1 -7 0.0245
3 -5 22 0.0244
0 -20 -5 0.0899
2 2 -23 0.0182
-1 3 23 0.0318
1 17 -10 0.0998
-2 -2 23 0.0142
16 6 1 0.0403
3 -16 11 0.0675

loop_
_geom_angle_atom_site_label_1
_geom_angle_atom_site_label_2
_geom_angle_atom_site_label_3
_geom_angle
_geom_angle_site_symmetry_1
_geom_angle_site_symmetry_3
_geom_angle_publ_flag
C1 P1 C8 92.40(9) . . ?
C1 P1 C21 112.51(9) . . ?
C1 P1 C24 110.64(10) . . ?
C8 P1 C21 111.17(9) . . ?
C8 P1 C24 112.75(9) . . ?
C21 P1 C24 115.21(10) . . ?
C2 P2 C10 92.38(9) . . ?
C2 P2 C15 107.06(10) . . ?
C2 P2 C18 109.73(9) . . ?
C10 P2 C15 115.44(9) . . ?
C10 P2 C18 113.76(9) . . ?
C18 P2 C15 115.57(9) . . ?
C2 C1 P1 109.12(14) . . ?
C2 C1 C9 115.97(17) . . ?
C9 C1 P1 134.86(14) . . ?
C1 C2 P2 109.76(14) . . ?
C1 C2 C3 116.66(17) . . ?
C3 C2 P2 133.54(14) . . ?
C4 C3 C2 128.15(19) . . ?
C4 C3 C8 120.17(18) . . ?
C8 C3 C2 111.68(16) . . ?
C3 C4 H4 120.5 . . ?
C3 C4 C5 118.98(19) . . ?
C5 C4 H4 120.5 . . ?
C4 C5 H5 120.2 . . ?
C6 C5 C4 119.61(18) . . ?
C6 C5 H5 120.2 . . ?
C5 C6 Cl1 119.59(15) . . ?
C5 C6 C7 122.77(19) . . ?
C7 C6 Cl1 117.62(16) . . ?
C6 C7 H7 121.4 . . ?
C8 C7 C6 117.19(19) . . ?
C8 C7 H7 121.4 . . ?
C3 C8 P1 110.07(14) . . ?
C7 C8 P1 128.63(15) . . ?
C7 C8 C3 121.27(17) . . ?
C10 C9 C1 112.46(16) . . ?
C14 C9 C1 127.75(18) . . ?
C14 C9 C10 119.79(18) . . ?
C9 C10 P2 109.36(14) . . ?
C11 C10 P2 129.41(15) . . ?
C11 C10 C9 121.22(17) . . ?
C10 C11 H11 121.2 . . ?
C10 C11 C12 117.52(18) . . ?
C12 C11 H11 121.2 . . ?
C11 C12 Cl2 118.49(16) . . ?
C13 C12 Cl2 119.19(15) . . ?
C13 C12 C11 122.32(18) . . ?
C12 C13 H13 120.0 . . ?
C12 C13 C14 119.92(18) . . ?
C14 C13 H13 120.0 . . ?
C9 C14 H14 120.4 . . ?
C13 C14 C9 119.23(18) . . ?
C13 C14 H14 120.4 . . ?
P2 C15 H15 106.9 . . ?
C16 C15 P2 115.03(16) . . ?
C16 C15 H15 106.9 . . ?
C17 C15 P2 108.89(15) . . ?
C17 C15 H15 106.9 . . ?
C17 C15 C16 111.7(2) . . ?
C15 C16 H16A 109.5 . . ?
C15 C16 H16B 109.5 . . ?
C15 C16 H16C 109.5 . . ?
H16A C16 H16B 109.5 . . ?
H16A C16 H16C 109.5 . . ?
H16B C16 H16C 109.5 . . ?
C15 C17 H17A 109.5 . . ?
C15 C17 H17B 109.5 . . ?
C15 C17 H17C 109.5 . . ?
H17A C17 H17B 109.5 . . ?
H17A C17 H17C 109.5 . . ?
H17B C17 H17C 109.5 . . ?
P2 C18 H18 107.9 . . ?
C19 C18 P2 110.17(15) . . ?
C19 C18 H18 107.9 . . ?
C19 C18 C20 110.22(19) . . ?
C20 C18 P2 112.60(14) . . ?
C20 C18 H18 107.9 . . ?
C18 C19 H19A 109.5 . . ?
C18 C19 H19B 109.5 . . ?
C18 C19 H19C 109.5 . . ?
H19A C19 H19B 109.5 . . ?
H19A C19 H19C 109.5 . . ?
H19B C19 H19C 109.5 . . ?
C18 C20 H20A 109.5 . . ?
C18 C20 H20B 109.5 . . ?
C18 C20 H20C 109.5 . . ?
H20A C20 H20B 109.5 . . ?
H20A C20 H20C 109.5 . . ?
H20B C20 H20C 109.5 . . ?
P1 C21 H21 106.9 . . ?
C22 C21 P1 113.08(16) . . ?
C22 C21 H21 106.9 . . ?
C23 C21 P1 110.27(15) . . ?
C23 C21 H21 106.9 . . ?
C23 C21 C22 112.43(18) . . ?
C21 C22 H22A 109.5 . . ?
C21 C22 H22B 109.5 . . ?
C21 C22 H22C 109.5 . . ?
H22A C22 H22B 109.5 . . ?
H22A C22 H22C 109.5 . . ?
H22B C22 H22C 109.5 . . ?
C21 C23 H23A 109.5 . . ?
C21 C23 H23B 109.5 . . ?
C21 C23 H23C 109.5 . . ?
H23A C23 H23B 109.5 . . ?
H23A C23 H23C 109.5 . . ?
H23B C23 H23C 109.5 . . ?
P1 C24 H24 107.9 . . ?
C25 C24 P1 110.97(15) . . ?
C25 C24 H24 107.9 . . ?
C26 C24 P1 109.83(14) . . ?
C26 C24 H24 107.9 . . ?
C26 C24 C25 112.16(18) . . ?
C24 C25 H25A 109.5 . . ?
C24 C25 H25B 109.5 . . ?
C24 C25 H25C 109.5 . . ?
H25A C25 H25B 109.5 . . ?
H25A C25 H25C 109.5 . . ?
H25B C25 H25C 109.5 . . ?
C24 C26 H26A 109.5 . . ?
C24 C26 H26B 109.5 . . ?
C24 C26 H26C 109.5 . . ?
H26A C26 H26B 109.5 . . ?
H26A C26 H26C 109.5 . . ?
H26B C26 H26C 109.5 . . ?
C31 P31 C41 114.26(9) 2_576 . ?
C33 P31 C31 92.70(9) . 2_576 ?
C33 P31 C38 113.38(9) . . ?
C33 P31 C41 110.99(9) . . ?
C38 P31 C31 109.54(9) . 2_576 ?
C38 P31 C41 114.15(9) . . ?
C31 C31 P31 108.57(19) 2_576 2_576 ?
C31 C31 C32 117.1(2) 2_576 . ?
C32 C31 P31 134.33(14) . 2_576 ?
C33 C32 C31 111.71(17) . . ?
C37 C32 C31 128.72(18) . . ?
C37 C32 C33 119.55(17) . . ?
C32 C33 P31 109.92(14) . . ?
C34 C33 P31 128.36(16) . . ?
C34 C33 C32 121.70(18) . . ?
C33 C34 H34 121.4 . . ?
C35 C34 C33 117.15(18) . . ?
C35 C34 H34 121.4 . . ?
C34 C35 Cl31 118.06(16) . . ?
C36 C35 Cl31 119.42(15) . . ?
C36 C35 C34 122.51(18) . . ?
C35 C36 H36 120.2 . . ?
C35 C36 C37 119.70(18) . . ?
C37 C36 H36 120.2 . . ?
C32 C37 C36 119.38(19) . . ?
C32 C37 H37 120.3 . . ?
C36 C37 H37 120.3 . . ?
P31 C38 H38 107.8 . . ?
C39 C38 P31 110.15(14) . . ?
C39 C38 H38 107.8 . . ?
C40 C38 P31 111.00(14) . . ?
C40 C38 H38 107.8 . . ?
C40 C38 C39 112.24(17) . . ?
C38 C39 H39A 109.5 . . ?
C38 C39 H39B 109.5 . . ?
C38 C39 H39C 109.5 . . ?
H39A C39 H39B 109.5 . . ?
H39A C39 H39C 109.5 . . ?
H39B C39 H39C 109.5 . . ?
C38 C40 H40A 109.5 . . ?
C38 C40 H40B 109.5 . . ?
C38 C40 H40C 109.5 . . ?
H40A C40 H40B 109.5 . . ?
H40A C40 H40C 109.5 . . ?
H40B C40 H40C 109.5 . . ?
P31 C41 H41 107.4 . . ?
C42 C41 P31 111.82(13) . . ?
C42 C41 H41 107.4 . . ?
C42 C41 C43 112.24(17) . . ?
C43 C41 P31 110.23(14) . . ?
C43 C41 H41 107.4 . . ?
C41 C42 H42A 109.5 . . ?
C41 C42 H42B 109.5 . . ?
C41 C42 H42C 109.5 . . ?
H42A C42 H42B 109.5 . . ?
H42A C42 H42C 109.5 . . ?
H42B C42 H42C 109.5 . . ?
C41 C43 H43A 109.5 . . ?
C41 C43 H43B 109.5 . . ?
C41 C43 H43C 109.5 . . ?
H43A C43 H43B 109.5 . . ?
H43A C43 H43C 109.5 . . ?
H43B C43 H43C 109.5 . . ?
C51 P51 C58 109.88(9) 2_766 . ?
C51 P51 C61 113.95(9) 2_766 . ?
C53 P51 C51 92.71(9) . 2_766 ?
C53 P51 C58 113.99(9) . . ?
C53 P51 C61 110.10(9) . . ?
C61 P51 C58 114.36(10) . . ?
C51 C51 P51 108.70(19) 2_766 2_766 ?
C51 C51 C52 117.0(2) 2_766 . ?
C52 C51 P51 134.24(15) . 2_766 ?
C53 C52 C51 111.34(17) . . ?
C57 C52 C51 128.76(18) . . ?
C57 C52 C53 119.82(17) . . ?
C52 C53 P51 110.20(14) . . ?
C54 C53 P51 128.00(16) . . ?
C54 C53 C52 121.60(18) . . ?
C53 C54 H54 121.5 . . ?
C53 C54 C55 117.05(18) . . ?
C55 C54 H54 121.5 . . ?
C54 C55 Cl51 117.87(15) . . ?
C56 C55 Cl51 120.05(15) . . ?
C56 C55 C54 122.03(18) . . ?
C55 C56 H56 119.8 . . ?
C55 C56 C57 120.31(19) . . ?
C57 C56 H56 119.8 . . ?
C52 C57 C56 119.17(19) . . ?
C52 C57 H57 120.4 . . ?
C56 C57 H57 120.4 . . ?
P51 C58 H58 107.8 . . ?
C59 C58 P51 110.60(15) . . ?
C59 C58 H58 107.8 . . ?
C60 C58 P51 110.79(14) . . ?
C60 C58 H58 107.8 . . ?
C60 C58 C59 111.80(19) . . ?
C58 C59 H59A 109.5 . . ?
C58 C59 H59B 109.5 . . ?
C58 C59 H59C 109.5 . . ?
H59A C59 H59B 109.5 . . ?
H59A C59 H59C 109.5 . . ?
H59B C59 H59C 109.5 . . ?
C58 C60 H60A 109.5 . . ?
C58 C60 H60B 109.5 . . ?
C58 C60 H60C 109.5 . . ?
H60A C60 H60B 109.5 . . ?
H60A C60 H60C 109.5 . . ?
H60B C60 H60C 109.5 . . ?
P51 C61 H61 107.3 . . ?
C62 C61 P51 111.96(14) . . ?
C62 C61 H61 107.3 . . ?
C62 C61 C63 111.68(18) . . ?
C63 C61 P51 110.91(15) . . ?
C63 C61 H61 107.3 . . ?
C61 C62 H62A 109.5 . . ?
C61 C62 H62B 109.5 . . ?
C61 C62 H62C 109.5 . . ?
H62A C62 H62B 109.5 . . ?
H62A C62 H62C 109.5 . . ?
H62B C62 H62C 109.5 . . ?
C61 C63 H63A 109.5 . . ?
C61 C63 H63B 109.5 . . ?
C61 C63 H63C 109.5 . . ?
H63A C63 H63B 109.5 . . ?
H63A C63 H63C 109.5 . . ?
H63B C63 H63C 109.5 . . ?
H61A O61 H61B 105(3) . . ?
H62D O62 H62E 101(3) . . ?
H63D O63 H63E 108(3) . . ?

loop_
_geom_bond_atom_site_label_1
_geom_bond_atom_site_label_2
_geom_bond_distance
_geom_bond_site_symmetry_2
_geom_bond_publ_flag
Cl1 C6 1.737(2) . ?
Cl2 C12 1.734(2) . ?
P1 C1 1.802(2) . ?
P1 C8 1.8031(19) . ?
P1 C21 1.809(2) . ?
P1 C24 1.817(2) . ?
P2 C2 1.796(2) . ?
P2 C10 1.8069(19) . ?
P2 C15 1.825(2) . ?
P2 C18 1.817(2) . ?
C1 C2 1.366(3) . ?
C1 C9 1.458(3) . ?
C2 C3 1.466(3) . ?
C3 C4 1.389(3) . ?
C3 C8 1.412(3) . ?
C4 H4 0.9500 . ?
C4 C5 1.399(3) . ?
C5 H5 0.9500 . ?
C5 C6 1.380(3) . ?
C6 C7 1.397(3) . ?
C7 H7 0.9500 . ?
C7 C8 1.382(3) . ?
C9 C10 1.417(3) . ?
C9 C14 1.393(3) . ?
C10 C11 1.382(3) . ?
C11 H11 0.9500 . ?
C11 C12 1.398(3) . ?
C12 C13 1.384(3) . ?
C13 H13 0.9500 . ?
C13 C14 1.392(3) . ?
C14 H14 0.9500 . ?
C15 H15 1.0000 . ?
C15 C16 1.525(3) . ?
C15 C17 1.519(3) . ?
C16 H16A 0.9800 . ?
C16 H16B 0.9800 . ?
C16 H16C 0.9800 . ?
C17 H17A 0.9800 . ?
C17 H17B 0.9800 . ?
C17 H17C 0.9800 . ?
C18 H18 1.0000 . ?
C18 C19 1.531(3) . ?
C18 C20 1.539(3) . ?
C19 H19A 0.9800 . ?
C19 H19B 0.9800 . ?
C19 H19C 0.9800 . ?
C20 H20A 0.9800 . ?
C20 H20B 0.9800 . ?
C20 H20C 0.9800 . ?
C21 H21 1.0000 . ?
C21 C22 1.531(3) . ?
C21 C23 1.526(3) . ?
C22 H22A 0.9800 . ?
C22 H22B 0.9800 . ?
C22 H22C 0.9800 . ?
C23 H23A 0.9800 . ?
C23 H23B 0.9800 . ?
C23 H23C 0.9800 . ?
C24 H24 1.0000 . ?
C24 C25 1.535(3) . ?
C24 C26 1.533(3) . ?
C25 H25A 0.9800 . ?
C25 H25B 0.9800 . ?
C25 H25C 0.9800 . ?
C26 H26A 0.9800 . ?
C26 H26B 0.9800 . ?
C26 H26C 0.9800 . ?
Cl31 C35 1.7376(19) . ?
P31 C31 1.8078(19) 2_576 ?
P31 C33 1.796(2) . ?
P31 C38 1.8061(19) . ?
P31 C41 1.8139(19) . ?
C31 C31 1.361(4) 2_576 ?
C31 C32 1.464(3) . ?
C32 C33 1.412(3) . ?
C32 C37 1.388(3) . ?
C33 C34 1.390(3) . ?
C34 H34 0.9500 . ?
C34 C35 1.389(3) . ?
C35 C36 1.387(3) . ?
C36 H36 0.9500 . ?
C36 C37 1.398(3) . ?
C37 H37 0.9500 . ?
C38 H38 1.0000 . ?
C38 C39 1.533(3) . ?
C38 C40 1.533(3) . ?
C39 H39A 0.9800 . ?
C39 H39B 0.9800 . ?
C39 H39C 0.9800 . ?
C40 H40A 0.9800 . ?
C40 H40B 0.9800 . ?
C40 H40C 0.9800 . ?
C41 H41 1.0000 . ?
C41 C42 1.527(3) . ?
C41 C43 1.535(3) . ?
C42 H42A 0.9800 . ?
C42 H42B 0.9800 . ?
C42 H42C 0.9800 . ?
C43 H43A 0.9800 . ?
C43 H43B 0.9800 . ?
C43 H43C 0.9800 . ?
Cl51 C55 1.7349(19) . ?
P51 C51 1.807(2) 2_766 ?
P51 C53 1.791(2) . ?
P51 C58 1.8186(19) . ?
P51 C61 1.814(2) . ?
C51 C51 1.359(4) 2_766 ?
C51 C52 1.470(3) . ?
C52 C53 1.413(3) . ?
C52 C57 1.386(3) . ?
C53 C54 1.392(3) . ?
C54 H54 0.9500 . ?
C54 C55 1.402(3) . ?
C55 C56 1.383(3) . ?
C56 H56 0.9500 . ?
C56 C57 1.397(3) . ?
C57 H57 0.9500 . ?
C58 H58 1.0000 . ?
C58 C59 1.530(3) . ?
C58 C60 1.525(3) . ?
C59 H59A 0.9800 . ?
C59 H59B 0.9800 . ?
C59 H59C 0.9800 . ?
C60 H60A 0.9800 . ?
C60 H60B 0.9800 . ?
C60 H60C 0.9800 . ?
C61 H61 1.0000 . ?
C61 C62 1.518(3) . ?
C61 C63 1.534(3) . ?
C62 H62A 0.9800 . ?
C62 H62B 0.9800 . ?
C62 H62C 0.9800 . ?
C63 H63A 0.9800 . ?
C63 H63B 0.9800 . ?
C63 H63C 0.9800 . ?
O61 H61A 0.79(3) . ?
O61 H61B 0.87(4) . ?
O62 H62D 0.82(3) . ?
O62 H62E 0.88(4) . ?
O63 H63D 0.759(18) . ?
O63 H63E 0.764(18) . ?

loop_
_geom_torsion_atom_site_label_1
_geom_torsion_atom_site_label_2
_geom_torsion_atom_site_label_3
_geom_torsion_atom_site_label_4
_geom_torsion
_geom_torsion_site_symmetry_1
_geom_torsion_site_symmetry_2
_geom_torsion_site_symmetry_3
_geom_torsion_site_symmetry_4
_geom_torsion_publ_flag
Cl1 C6 C7 C8 -179.54(15) . . . . ?
Cl2 C12 C13 C14 179.48(16) . . . . ?
P1 C1 C2 P2 175.49(10) . . . . ?
P1 C1 C2 C3 -2.5(2) . . . . ?
P1 C1 C9 C10 -174.88(17) . . . . ?
P1 C1 C9 C14 4.6(3) . . . . ?
P2 C2 C3 C4 3.3(3) . . . . ?
P2 C2 C3 C8 -176.21(16) . . . . ?
P2 C10 C11 C12 179.90(16) . . . . ?
C1 P1 C8 C3 -1.80(16) . . . . ?
C1 P1 C8 C7 -179.81(19) . . . . ?
C1 P1 C21 C22 -81.56(18) . . . . ?
C1 P1 C21 C23 45.27(17) . . . . ?
C1 P1 C24 C25 -172.83(15) . . . . ?
C1 P1 C24 C26 -48.24(17) . . . . ?
C1 C2 C3 C4 -179.3(2) . . . . ?
C1 C2 C3 C8 1.2(3) . . . . ?
C1 C9 C10 P2 -1.2(2) . . . . ?
C1 C9 C10 C11 178.05(18) . . . . ?
C1 C9 C14 C13 -178.43(19) . . . . ?
C2 P2 C10 C9 -0.15(15) . . . . ?
C2 P2 C10 C11 -179.3(2) . . . . ?
C2 P2 C15 C16 -162.09(17) . . . . ?
C2 P2 C15 C17 71.6(2) . . . . ?
C2 P2 C18 C19 -41.92(17) . . . . ?
C2 P2 C18 C20 -165.41(15) . . . . ?
C2 C1 C9 C10 2.5(3) . . . . ?
C2 C1 C9 C14 -178.0(2) . . . . ?
C2 C3 C4 C5 -179.5(2) . . . . ?
C2 C3 C8 P1 0.8(2) . . . . ?
C2 C3 C8 C7 178.94(18) . . . . ?
C3 C4 C5 C6 0.4(3) . . . . ?
C4 C3 C8 P1 -178.79(16) . . . . ?
C4 C3 C8 C7 -0.6(3) . . . . ?
C4 C5 C6 Cl1 178.90(16) . . . . ?
C4 C5 C6 C7 0.0(3) . . . . ?
C5 C6 C7 C8 -0.6(3) . . . . ?
C6 C7 C8 P1 178.70(16) . . . . ?
C6 C7 C8 C3 0.9(3) . . . . ?
C8 P1 C1 C2 2.41(16) . . . . ?
C8 P1 C1 C9 179.9(2) . . . . ?
C8 P1 C21 C22 176.36(16) . . . . ?
C8 P1 C21 C23 -56.81(17) . . . . ?
C8 P1 C24 C25 -70.90(17) . . . . ?
C8 P1 C24 C26 53.68(18) . . . . ?
C8 C3 C4 C5 0.0(3) . . . . ?
C9 C1 C2 P2 -2.6(2) . . . . ?
C9 C1 C2 C3 179.46(17) . . . . ?
C9 C10 C11 C12 0.8(3) . . . . ?
C10 P2 C2 C1 1.53(16) . . . . ?
C10 P2 C2 C3 179.0(2) . . . . ?
C10 P2 C15 C16 96.72(19) . . . . ?
C10 P2 C15 C17 -29.6(2) . . . . ?
C10 P2 C18 C19 59.97(17) . . . . ?
C10 P2 C18 C20 -63.51(18) . . . . ?
C10 C9 C14 C13 1.0(3) . . . . ?
C10 C11 C12 Cl2 -179.91(15) . . . . ?
C10 C11 C12 C13 0.2(3) . . . . ?
C11 C12 C13 C14 -0.7(3) . . . . ?
C12 C13 C14 C9 0.0(3) . . . . ?
C14 C9 C10 P2 179.30(16) . . . . ?
C14 C9 C10 C11 -1.5(3) . . . . ?
C15 P2 C2 C1 -116.02(16) . . . . ?
C15 P2 C2 C3 61.5(2) . . . . ?
C15 P2 C10 C9 110.03(15) . . . . ?
C15 P2 C10 C11 -69.1(2) . . . . ?
C15 P2 C18 C19 -163.06(15) . . . . ?
C15 P2 C18 C20 73.45(18) . . . . ?
C18 P2 C2 C1 117.84(16) . . . . ?
C18 P2 C2 C3 -64.6(2) . . . . ?
C18 P2 C10 C9 -112.95(15) . . . . ?
C18 P2 C10 C11 67.9(2) . . . . ?
C18 P2 C15 C16 -39.5(2) . . . . ?
C18 P2 C15 C17 -165.82(19) . . . . ?
C21 P1 C1 C2 -111.71(16) . . . . ?
C21 P1 C1 C9 65.8(2) . . . . ?
C21 P1 C8 C3 113.48(15) . . . . ?
C21 P1 C8 C7 -64.5(2) . . . . ?
C21 P1 C24 C25 58.16(18) . . . . ?
C21 P1 C24 C26 -177.25(14) . . . . ?
C24 P1 C1 C2 117.84(15) . . . . ?
C24 P1 C1 C9 -64.6(2) . . . . ?
C24 P1 C8 C3 -115.39(15) . . . . ?
C24 P1 C8 C7 66.6(2) . . . . ?
C24 P1 C21 C22 46.52(19) . . . . ?
C24 P1 C21 C23 173.35(14) . . . . ?
Cl31 C35 C36 C37 -177.89(14) . . . . ?
P31 C31 C32 C33 178.53(15) 2_576 . . . ?
P31 C31 C32 C37 0.4(3) 2_576 . . . ?
P31 C33 C34 C35 -178.74(15) . . . . ?
C31 P31 C33 C32 -1.14(14) 2_576 . . . ?
C31 P31 C33 C34 177.08(18) 2_576 . . . ?
C31 P31 C38 C39 169.51(14) 2_576 . . . ?
C31 P31 C38 C40 44.57(18) 2_576 . . . ?
C31 P31 C41 C42 83.10(16) 2_576 . . . ?
C31 P31 C41 C43 -42.50(17) 2_576 . . . ?
C31 C31 C32 C33 1.2(3) 2_576 . . . ?
C31 C31 C32 C37 -176.9(2) 2_576 . . . ?
C31 C32 C33 P31 0.23(19) . . . . ?
C31 C32 C33 C34 -178.13(17) . . . . ?
C31 C32 C37 C36 178.82(18) . . . . ?
C32 C33 C34 C35 -0.7(3) . . . . ?
C33 P31 C38 C39 67.51(17) . . . . ?
C33 P31 C38 C40 -57.43(17) . . . . ?
C33 P31 C41 C42 -173.71(14) . . . . ?
C33 P31 C41 C43 60.70(16) . . . . ?
C33 C32 C37 C36 0.8(3) . . . . ?
C33 C34 C35 Cl31 178.91(14) . . . . ?
C33 C34 C35 C36 0.2(3) . . . . ?
C34 C35 C36 C37 0.8(3) . . . . ?
C35 C36 C37 C32 -1.3(3) . . . . ?
C37 C32 C33 P31 178.54(14) . . . . ?
C37 C32 C33 C34 0.2(3) . . . . ?
C38 P31 C33 C32 111.52(14) . . . . ?
C38 P31 C33 C34 -70.3(2) . . . . ?
C38 P31 C41 C42 -44.07(17) . . . . ?
C38 P31 C41 C43 -169.67(14) . . . . ?
C41 P31 C33 C32 -118.44(14) . . . . ?
C41 P31 C33 C34 59.8(2) . . . . ?
C41 P31 C38 C39 -60.93(17) . . . . ?
C41 P31 C38 C40 174.13(15) . . . . ?
Cl51 C55 C56 C57 176.37(14) . . . . ?
P51 C51 C52 C53 -178.75(15) 2_766 . . . ?
P51 C51 C52 C57 -2.1(3) 2_766 . . . ?
P51 C53 C54 C55 175.76(14) . . . . ?
C51 P51 C53 C52 0.53(14) 2_766 . . . ?
C51 P51 C53 C54 -174.37(18) 2_766 . . . ?
C51 P51 C58 C59 -40.14(18) 2_766 . . . ?
C51 P51 C58 C60 -164.68(16) 2_766 . . . ?
C51 P51 C61 C62 -73.27(17) 2_766 . . . ?
C51 P51 C61 C63 52.21(18) 2_766 . . . ?
C51 C51 C52 C53 -2.6(3) 2_766 . . . ?
C51 C51 C52 C57 174.0(2) 2_766 . . . ?
C51 C52 C53 P51 0.93(19) . . . . ?
C51 C52 C53 C54 176.21(17) . . . . ?
C51 C52 C57 C56 -177.12(18) . . . . ?
C52 C53 C54 C55 1.4(3) . . . . ?
C53 P51 C58 C59 62.34(18) . . . . ?
C53 P51 C58 C60 -62.20(19) . . . . ?
C53 P51 C61 C62 -175.85(15) . . . . ?
C53 P51 C61 C63 -50.36(18) . . . . ?
C53 C52 C57 C56 -0.7(3) . . . . ?
C53 C54 C55 Cl51 -177.89(14) . . . . ?
C53 C54 C55 C56 -0.5(3) . . . . ?
C54 C55 C56 C57 -0.9(3) . . . . ?
C55 C56 C57 C52 1.6(3) . . . . ?
C57 C52 C53 P51 -176.05(14) . . . . ?
C57 C52 C53 C54 -0.8(3) . . . . ?
C58 P51 C53 C52 -112.66(14) . . . . ?
C58 P51 C53 C54 72.44(19) . . . . ?
C58 P51 C61 C62 54.29(18) . . . . ?
C58 P51 C61 C63 179.77(16) . . . . ?
C61 P51 C53 C52 117.28(14) . . . . ?
C61 P51 C53 C54 -57.62(19) . . . . ?
C61 P51 C58 C59 -169.75(15) . . . . ?
C61 P51 C58 C60 65.72(19) . . . . ?

loop_
_exptl_oxdiff_crystal_face_indexfrac_h
_exptl_oxdiff_crystal_face_indexfrac_k
_exptl_oxdiff_crystal_face_indexfrac_l
_exptl_oxdiff_crystal_face_x
_exptl_oxdiff_crystal_face_y
_exptl_oxdiff_crystal_face_z
1.4657 -2.5964 -23.3547 -0.0236 0.9038 -0.4273
-16.6007 -8.2723 -1.9699 0.9708 -0.1438 0.1920
-15.4103 0.7989 -7.1303 0.9354 -0.1396 -0.3248
3.0071 -4.8424 22.2148 -0.2542 -0.5903 0.7661
-0.1625 -20.2266 -5.3660 -0.0189 0.6360 0.7715
1.5487 1.9428 -22.8593 -0.0200 0.7868 -0.6169
-1.4657 2.5964 23.3547 0.0236 -0.9038 0.4273
0.6263 17.0159 -10.4147 0.0309 -0.0052 -0.9995
-1.5522 -2.3287 22.7638 0.0197 -0.7749 0.6318
16.4564 6.4646 0.5437 -0.9620 0.2304 -0.1466
3.0978 -15.5622 10.5434 -0.2487 0.0574 0.9669
